data_7157158
loop_
_publ_author_name
'He, Yi'
'Narmon, Thomas'
'Wu, Danjun'
'Li, Zhenghua'
'Van Meervelt, Luc'
'Van der Eycken, Erik V.'

_publ_section_title
;
 A gold-triggered dearomative spirocarbocyclization/Diels-Alder reaction
 cascade towards diverse bridged N-heterocycles.
;
_journal_issue 43
_journal_name_full 'Organic &amp; biomolecular chemistry'
_journal_page_first 9529
_journal_paper_doi 10.1039/c9ob01967g
_journal_volume 17
_journal_year 2019
_chemical_formula_moiety 'C25 H28 N2 O3'
_chemical_formula_sum 'C25 H28 N2 O3'
_chemical_formula_weight 404.49
_space_group_crystal_system monoclinic
_space_group_IT_number 14
_space_group_name_Hall '-P 2yn'
_space_group_name_H-M_alt 'P 1 21/n 1'
_symmetry_space_group_name_Hall '-P 2yn'
_symmetry_space_group_name_H-M 'P 1 21/n 1'
_atom_sites_solution_hydrogens geom
_atom_sites_solution_primary dual
_audit_creation_date 2018-11-23
_audit_creation_method
;
Olex2 1.2
(compiled 2018.05.29 svn.r3510 for OlexSys, GUI svn.r5506)
;
_cell_angle_alpha 90
_cell_angle_beta 96.486(4)
_cell_angle_gamma 90
_cell_formula_units_Z 4
_cell_length_a 13.4238(5)
_cell_length_b 10.0908(3)
_cell_length_c 16.9778(7)
_cell_measurement_reflns_used 8698
_cell_measurement_temperature 294
_cell_measurement_theta_max 21.9590
_cell_measurement_theta_min 2.7200
_cell_volume 2285.04(15)
_computing_cell_refinement 'CrysAlisPro 1.171.39.46 (Rigaku OD, 2018)'
_computing_data_collection 'CrysAlisPro 1.171.39.46 (Rigaku OD, 2018)'
_computing_data_reduction 'CrysAlisPro 1.171.39.46 (Rigaku OD, 2018)'
_computing_molecular_graphics 'Olex2 (Dolomanov et al., 2009)'
_computing_publication_material 'Olex2 (Dolomanov et al., 2009)'
_computing_structure_refinement 'ShelXL (Sheldrick, 2015)'
_computing_structure_solution 'ShelXT (Sheldrick, 2015)'
_diffrn_ambient_temperature 294
_diffrn_detector 'CCD plate'
_diffrn_detector_area_resol_mean 15.9631
_diffrn_detector_type Eos
_diffrn_measured_fraction_theta_full 0.995
_diffrn_measured_fraction_theta_max 0.996
_diffrn_measurement_details
;
List of Runs (angles in degrees, time in seconds):

  # Type    Start    End  Width  t~exp~   \w     \q     \k     \f   Frames
--------------------------------------------------------------------------
  1  \w    -20.00  25.00   1.00   30.00    --  -17.15 -99.00 -30.00   45
  2  \w    -20.00  25.00   1.00   30.00    --  -17.15 -99.00-150.00   45
  3  \w    -61.00  56.00   1.00   30.00    --  -17.15  19.00  90.00  117
  4  \w     34.00  95.00   1.00   30.00    --   18.79-178.00-120.00   61
  5  \w     -7.00  91.00   1.00   30.00    --   18.79  38.00 -60.00   98
  6  \w    -20.00  61.00   1.00   30.00    --   18.79 -99.00 -60.00   81
  7  \w    -50.00  39.00   1.00   30.00    --   18.79 -57.00-150.00   89
  8  \w     -3.00  88.00   1.00   30.00    --   18.79  57.00 120.00   91
  9  \w    -86.00 -53.00   1.00   30.00    --  -17.15 -57.00 120.00   33
 10  \w    -20.00  61.00   1.00   30.00    --   18.79 -99.00  90.00   81
 11  \w     -3.00  88.00   1.00   30.00    --   18.79  57.00   0.00   91
;
_diffrn_measurement_device 'four-circle diffractometer'
_diffrn_measurement_device_type 'SuperNova, Single source at offset/far, Eos'
_diffrn_measurement_method '\w scans'
_diffrn_orient_matrix_type 'CrysAlisPro convention (1999,Acta A55,543-557)'
_diffrn_orient_matrix_UB_11 -0.0456493000
_diffrn_orient_matrix_UB_12 0.0007594000
_diffrn_orient_matrix_UB_13 -0.0254713000
_diffrn_orient_matrix_UB_21 -0.0082528000
_diffrn_orient_matrix_UB_22 -0.0673781000
_diffrn_orient_matrix_UB_23 0.0092869000
_diffrn_orient_matrix_UB_31 -0.0259786000
_diffrn_orient_matrix_UB_32 0.0200947000
_diffrn_orient_matrix_UB_33 0.0321296000
_diffrn_radiation_monochromator mirror
_diffrn_radiation_probe x-ray
_diffrn_radiation_type MoK\a
_diffrn_radiation_wavelength 0.71073
_diffrn_reflns_av_R_equivalents 0.0525
_diffrn_reflns_av_unetI/netI 0.0326
_diffrn_reflns_Laue_measured_fraction_full 0.995
_diffrn_reflns_Laue_measured_fraction_max 0.996
_diffrn_reflns_limit_h_max 16
_diffrn_reflns_limit_h_min -16
_diffrn_reflns_limit_k_max 12
_diffrn_reflns_limit_k_min -12
_diffrn_reflns_limit_l_max 21
_diffrn_reflns_limit_l_min -20
_diffrn_reflns_number 36041
_diffrn_reflns_point_group_measured_fraction_full 0.995
_diffrn_reflns_point_group_measured_fraction_max 0.996
_diffrn_reflns_theta_full 25.242
_diffrn_reflns_theta_max 26.368
_diffrn_reflns_theta_min 2.352
_diffrn_source 'micro-focus sealed X-ray tube'
_diffrn_source_type 'SuperNova (Mo) X-ray Source'
_exptl_absorpt_coefficient_mu 0.077
_exptl_absorpt_correction_T_max 1.00000
_exptl_absorpt_correction_T_min 0.73733
_exptl_absorpt_correction_type multi-scan
_exptl_absorpt_process_details
;
CrysAlisPro 1.171.39.46 (Rigaku Oxford Diffraction, 2018)
Empirical absorption correction using spherical harmonics,
 implemented in SCALE3 ABSPACK scaling algorithm.
;
_exptl_crystal_colour colourless
_exptl_crystal_colour_primary colourless
_exptl_crystal_density_diffrn 1.176
_exptl_crystal_description block
_exptl_crystal_F_000 864
_exptl_crystal_size_max 0.25
_exptl_crystal_size_mid 0.2
_exptl_crystal_size_min 0.15
_refine_diff_density_max 0.332
_refine_diff_density_min -0.207
_refine_diff_density_rms 0.038
_refine_ls_extinction_coef 0.0037(11)
_refine_ls_extinction_expression Fc^*^=kFc[1+0.001xFc^2^\l^3^/sin(2\q)]^-1/4^
_refine_ls_extinction_method 'SHELXL-2016/4 (Sheldrick 2016)'
_refine_ls_goodness_of_fit_ref 1.052
_refine_ls_hydrogen_treatment constr
_refine_ls_matrix_type full
_refine_ls_number_parameters 277
_refine_ls_number_reflns 4653
_refine_ls_number_restraints 0
_refine_ls_restrained_S_all 1.052
_refine_ls_R_factor_all 0.1043
_refine_ls_R_factor_gt 0.0677
_refine_ls_shift/su_max 0.000
_refine_ls_shift/su_mean 0.000
_refine_ls_structure_factor_coef Fsqd
_refine_ls_weighting_details 'w=1/[\s^2^(Fo^2^)+(0.0826P)^2^+0.5545P] where P=(Fo^2^+2Fc^2^)/3'
_refine_ls_weighting_scheme calc
_refine_ls_wR_factor_gt 0.1724
_refine_ls_wR_factor_ref 0.1975
_reflns_Friedel_coverage 0.000
_reflns_number_gt 2867
_reflns_number_total 4653
_reflns_threshold_expression 'I > 2\s(I)'
_cod_data_source_file c9ob01967g3.cif
_cod_data_source_block ev2031
_cod_depositor_comments 'Adding full bibliography for 7157158--7157159.cif.'
_cod_original_cell_volume 2285.05(15)
_cod_database_code 7157158
_shelx_shelxl_version_number 2016/4
_chemical_oxdiff_formula 'C25 H28 N2 O3'
_chemical_oxdiff_usercomment TN-001R48B
_shelx_space_group_comment
;
The symmetry employed for this shelxl refinement is uniquely defined
by the following loop, which should always be used as a source of
symmetry information in preference to the above space-group names.
They are only intended as comments.
;
_shelx_estimated_absorpt_t_max 0.988
_shelx_estimated_absorpt_t_min 0.981
_reflns_odcompleteness_completeness 99.90
_reflns_odcompleteness_iscentric 1
_reflns_odcompleteness_theta 26.32
_olex2_refinement_description
;
1. Fixed Uiso
 At 1.2 times of:
  All C(H) groups, All N(H) groups
 At 1.5 times of:
  All C(H,H,H) groups
2.a Ternary CH refined with riding coordinates:
 C7(H7), C8(H8), C9(H9), C10(H10), C16(H16)
2.b Aromatic/amide H refined with riding coordinates:
 C3(H3), C15(H15), C19(H19), C20(H20), C21(H21), C22(H22), C23(H23), N26(H26)
2.c Idealised Me refined as rotating group:
 C12(H12A,H12B,H12C), C17(H17A,H17B,H17C), C28(H28A,H28B,H28C), C29(H29A,H29B,
 H29C), C30(H30A,H30B,H30C)
;
_olex2_submission_special_instructions 'No special instructions were received'
_oxdiff_exptl_absorpt_empirical_details
;
Empirical correction (ABSPACK) includes:
- Absorption correction using spherical harmonics
- Frame scaling
;
_oxdiff_exptl_absorpt_empirical_full_max 1.291
_oxdiff_exptl_absorpt_empirical_full_min 0.740

loop_
_space_group_symop_operation_xyz
'x, y, z'
'-x+1/2, y+1/2, -z+1/2'
'-x, -y, -z'
'x-1/2, -y-1/2, z-1/2'

loop_
_atom_site_label
_atom_site_type_symbol
_atom_site_fract_x
_atom_site_fract_y
_atom_site_fract_z
_atom_site_U_iso_or_equiv
_atom_site_adp_type
_atom_site_occupancy
_atom_site_site_symmetry_order
_atom_site_calc_flag
_atom_site_refinement_flags_posn
N1 N 0.44724(14) 0.42135(18) 0.71215(12) 0.0606(5) Uani 1 1 d .
C2 C 0.5032(2) 0.3390(3) 0.76572(18) 0.0721(7) Uani 1 1 d .
C3 C 0.4744(2) 0.2023(2) 0.74294(19) 0.0810(8) Uani 1 1 d .
H3 H 0.504745 0.126741 0.765999 0.097 Uiso 1 1 calc R
C4 C 0.3995(2) 0.2016(2) 0.68525(18) 0.0727(7) Uani 1 1 d .
C5 C 0.37346(18) 0.3425(2) 0.66125(15) 0.0618(6) Uani 1 1 d .
C6 C 0.3866(2) 0.3721(2) 0.57337(16) 0.0686(7) Uani 1 1 d .
C7 C 0.3120(2) 0.4735(3) 0.53845(16) 0.0705(7) Uani 1 1 d .
H7 H 0.324417 0.498079 0.484577 0.085 Uiso 1 1 calc R
C8 C 0.32273(18) 0.5964(2) 0.59554(15) 0.0616(6) Uani 1 1 d .
H8 H 0.392849 0.625039 0.598930 0.074 Uiso 1 1 calc R
C9 C 0.30388(17) 0.5507(2) 0.67964(14) 0.0599(6) Uani 1 1 d .
H9 H 0.253360 0.606334 0.700903 0.072 Uiso 1 1 calc R
C10 C 0.40081(17) 0.5456(2) 0.73649(15) 0.0607(6) Uani 1 1 d .
H10 H 0.382867 0.533627 0.790402 0.073 Uiso 1 1 calc R
O11 O 0.56221(16) 0.37873(19) 0.81986(14) 0.0913(6) Uani 1 1 d .
C12 C 0.3483(3) 0.0875(3) 0.6429(2) 0.0977(10) Uani 1 1 d .
H12A H 0.276964 0.099292 0.639970 0.147 Uiso 1 1 calc GR
H12B H 0.366957 0.007151 0.670999 0.147 Uiso 1 1 calc GR
H12C H 0.367712 0.082339 0.590266 0.147 Uiso 1 1 calc GR
O13 O 0.45055(17) 0.3221(2) 0.53958(13) 0.0965(7) Uani 1 1 d .
C14 C 0.2099(2) 0.4113(3) 0.53911(18) 0.0795(8) Uani 1 1 d .
C15 C 0.1914(2) 0.3749(3) 0.61079(19) 0.0781(8) Uani 1 1 d .
H15 H 0.131277 0.334646 0.619534 0.094 Uiso 1 1 calc R
C16 C 0.27190(18) 0.4019(2) 0.67710(16) 0.0652(6) Uani 1 1 d .
H16 H 0.252330 0.372403 0.728166 0.078 Uiso 1 1 calc R
C17 C 0.1397(3) 0.3964(4) 0.4647(2) 0.1203(13) Uani 1 1 d .
H17A H 0.126945 0.481812 0.440723 0.180 Uiso 1 1 calc GR
H17B H 0.077776 0.358491 0.477095 0.180 Uiso 1 1 calc GR
H17C H 0.169351 0.339442 0.428510 0.180 Uiso 1 1 calc GR
C18 C 0.2598(2) 0.7107(2) 0.56087(15) 0.0653(7) Uani 1 1 d .
C19 C 0.3014(2) 0.7984(3) 0.51121(17) 0.0809(8) Uani 1 1 d .
H19 H 0.367584 0.787577 0.501220 0.097 Uiso 1 1 calc R
C20 C 0.2451(3) 0.9023(3) 0.4762(2) 0.1007(11) Uani 1 1 d .
H20 H 0.274042 0.960841 0.443087 0.121 Uiso 1 1 calc R
C21 C 0.1476(3) 0.9197(3) 0.4898(2) 0.1106(12) Uani 1 1 d .
H21 H 0.109988 0.988878 0.465629 0.133 Uiso 1 1 calc R
C22 C 0.1061(3) 0.8349(4) 0.5390(2) 0.1080(11) Uani 1 1 d .
H22 H 0.040068 0.847058 0.549225 0.130 Uiso 1 1 calc R
C23 C 0.1614(2) 0.7306(3) 0.57400(18) 0.0874(9) Uani 1 1 d .
H23 H 0.131656 0.672789 0.607030 0.105 Uiso 1 1 calc R
C24 C 0.46355(19) 0.6698(2) 0.73520(14) 0.0615(6) Uani 1 1 d .
O25 O 0.42221(15) 0.77793(17) 0.73651(14) 0.0976(7) Uani 1 1 d .
N26 N 0.56033(16) 0.65376(19) 0.73357(15) 0.0778(7) Uani 1 1 d .
H26 H 0.581445 0.573451 0.731934 0.093 Uiso 1 1 calc R
C27 C 0.6361(2) 0.7581(3) 0.7342(2) 0.0951(10) Uani 1 1 d .
C28 C 0.6143(4) 0.8427(4) 0.6611(2) 0.1363(16) Uani 1 1 d .
H28A H 0.611828 0.787763 0.614744 0.204 Uiso 1 1 calc GR
H28B H 0.666171 0.907843 0.659720 0.204 Uiso 1 1 calc GR
H28C H 0.550906 0.886385 0.662213 0.204 Uiso 1 1 calc GR
C29 C 0.6341(3) 0.8445(3) 0.8080(2) 0.1191(13) Uani 1 1 d .
H29A H 0.571277 0.890602 0.805268 0.179 Uiso 1 1 calc GR
H29B H 0.687918 0.907650 0.810531 0.179 Uiso 1 1 calc GR
H29C H 0.642011 0.789617 0.854430 0.179 Uiso 1 1 calc GR
C30 C 0.7360(3) 0.6868(4) 0.7381(4) 0.197(3) Uani 1 1 d .
H30A H 0.744825 0.651969 0.686701 0.296 Uiso 1 1 calc GR
H30B H 0.737328 0.615524 0.775598 0.296 Uiso 1 1 calc GR
H30C H 0.789235 0.747933 0.754352 0.296 Uiso 1 1 calc GR

loop_
_atom_site_aniso_label
_atom_site_aniso_U_11
_atom_site_aniso_U_22
_atom_site_aniso_U_33
_atom_site_aniso_U_23
_atom_site_aniso_U_13
_atom_site_aniso_U_12
N1 0.0617(12) 0.0403(10) 0.0790(13) -0.0016(9) 0.0044(10) 0.0056(8)
C2 0.0683(16) 0.0539(14) 0.093(2) 0.0005(13) 0.0038(15) 0.0111(12)
C3 0.085(2) 0.0464(14) 0.110(2) 0.0077(14) 0.0062(18) 0.0139(13)
C4 0.0822(18) 0.0429(13) 0.094(2) 0.0015(12) 0.0139(16) 0.0008(12)
C5 0.0631(14) 0.0427(12) 0.0788(17) -0.0015(11) 0.0043(12) -0.0001(10)
C6 0.0723(16) 0.0515(14) 0.0826(18) -0.0086(12) 0.0117(14) -0.0023(12)
C7 0.0822(18) 0.0589(14) 0.0703(16) 0.0008(12) 0.0078(13) -0.0027(13)
C8 0.0584(14) 0.0506(13) 0.0757(16) 0.0022(11) 0.0067(12) 0.0007(11)
C9 0.0596(14) 0.0470(12) 0.0737(16) 0.0024(11) 0.0097(12) 0.0066(10)
C10 0.0635(14) 0.0446(12) 0.0750(16) -0.0015(10) 0.0119(12) 0.0080(10)
O11 0.0867(14) 0.0683(12) 0.1118(16) -0.0025(11) -0.0203(12) 0.0143(10)
C12 0.117(3) 0.0462(14) 0.128(3) -0.0063(15) 0.008(2) -0.0072(15)
O13 0.1081(16) 0.0840(14) 0.1023(15) -0.0091(11) 0.0330(13) 0.0199(12)
C14 0.0848(19) 0.0657(16) 0.085(2) 0.0007(14) -0.0027(16) -0.0084(14)
C15 0.0677(17) 0.0641(16) 0.101(2) 0.0047(15) 0.0012(15) -0.0095(13)
C16 0.0632(15) 0.0533(13) 0.0800(17) 0.0064(12) 0.0123(13) -0.0029(11)
C17 0.121(3) 0.129(3) 0.102(3) 0.006(2) -0.028(2) -0.029(2)
C18 0.0711(16) 0.0510(13) 0.0722(16) 0.0045(11) 0.0018(13) -0.0002(11)
C19 0.100(2) 0.0535(15) 0.089(2) 0.0074(13) 0.0110(16) -0.0055(14)
C20 0.144(3) 0.0596(18) 0.097(2) 0.0202(15) 0.004(2) -0.006(2)
C21 0.137(3) 0.069(2) 0.119(3) 0.0140(19) -0.012(3) 0.025(2)
C22 0.093(2) 0.095(2) 0.134(3) 0.026(2) 0.001(2) 0.0332(19)
C23 0.0744(19) 0.0779(19) 0.110(2) 0.0248(16) 0.0092(17) 0.0120(15)
C24 0.0685(16) 0.0459(12) 0.0704(15) -0.0054(10) 0.0093(12) 0.0079(11)
O25 0.0904(14) 0.0449(10) 0.158(2) -0.0117(11) 0.0149(13) 0.0145(9)
N26 0.0698(14) 0.0395(10) 0.1266(19) -0.0070(11) 0.0218(13) -0.0002(9)
C27 0.083(2) 0.0530(15) 0.154(3) -0.0025(18) 0.035(2) -0.0104(14)
C28 0.195(4) 0.105(3) 0.117(3) 0.002(2) 0.056(3) -0.055(3)
C29 0.140(3) 0.074(2) 0.135(3) 0.002(2) -0.017(2) -0.034(2)
C30 0.087(3) 0.096(3) 0.422(10) 0.002(4) 0.081(4) -0.013(2)

loop_
_atom_type_symbol
_atom_type_description
_atom_type_scat_dispersion_real
_atom_type_scat_dispersion_imag
_atom_type_scat_source
C C 0.0033 0.0016 'International Tables Vol C Tables 4.2.6.8 and 6.1.1.4'
H H 0.0000 0.0000 'International Tables Vol C Tables 4.2.6.8 and 6.1.1.4'
N N 0.0061 0.0033 'International Tables Vol C Tables 4.2.6.8 and 6.1.1.4'
O O 0.0106 0.0060 'International Tables Vol C Tables 4.2.6.8 and 6.1.1.4'

loop_
_geom_angle_atom_site_label_1
_geom_angle_atom_site_label_2
_geom_angle_atom_site_label_3
_geom_angle
C2 N1 C5 109.83(19)
C2 N1 C10 122.6(2)
C5 N1 C10 110.19(17)
N1 C2 C3 106.4(2)
O11 C2 N1 123.9(2)
O11 C2 C3 129.7(3)
C2 C3 H3 124.6
C4 C3 C2 110.8(2)
C4 C3 H3 124.6
C3 C4 C5 109.2(2)
C3 C4 C12 129.4(2)
C12 C4 C5 121.3(3)
N1 C5 C4 103.3(2)
N1 C5 C6 108.57(19)
N1 C5 C16 103.74(18)
C4 C5 C6 113.1(2)
C4 C5 C16 120.1(2)
C16 C5 C6 107.0(2)
C7 C6 C5 111.5(2)
O13 C6 C5 123.1(2)
O13 C6 C7 125.4(3)
C6 C7 H7 111.3
C6 C7 C8 106.4(2)
C6 C7 C14 106.2(2)
C8 C7 H7 111.3
C14 C7 H7 111.3
C14 C7 C8 110.2(2)
C7 C8 H8 106.8
C9 C8 C7 108.71(19)
C9 C8 H8 106.8
C18 C8 C7 110.7(2)
C18 C8 H8 106.8
C18 C8 C9 116.4(2)
C8 C9 H9 111.2
C8 C9 C16 109.52(19)
C10 C9 C8 112.07(19)
C10 C9 H9 111.2
C10 C9 C16 101.32(18)
C16 C9 H9 111.2
N1 C10 C9 101.97(18)
N1 C10 H10 108.2
N1 C10 C24 116.46(19)
C9 C10 H10 108.2
C24 C10 C9 113.47(19)
C24 C10 H10 108.2
C4 C12 H12A 109.5
C4 C12 H12B 109.5
C4 C12 H12C 109.5
H12A C12 H12B 109.5
H12A C12 H12C 109.5
H12B C12 H12C 109.5
C15 C14 C7 112.9(3)
C15 C14 C17 125.7(3)
C17 C14 C7 121.4(3)
C14 C15 H15 121.7
C14 C15 C16 116.6(2)
C16 C15 H15 121.7
C5 C16 C9 97.63(18)
C5 C16 H16 111.6
C9 C16 H16 111.6
C15 C16 C5 112.1(2)
C15 C16 C9 111.6(2)
C15 C16 H16 111.6
C14 C17 H17A 109.5
C14 C17 H17B 109.5
C14 C17 H17C 109.5
H17A C17 H17B 109.5
H17A C17 H17C 109.5
H17B C17 H17C 109.5
C19 C18 C8 118.7(2)
C23 C18 C8 123.6(2)
C23 C18 C19 117.7(3)
C18 C19 H19 119.8
C18 C19 C20 120.5(3)
C20 C19 H19 119.8
C19 C20 H20 119.7
C21 C20 C19 120.7(3)
C21 C20 H20 119.7
C20 C21 H21 120.3
C22 C21 C20 119.4(3)
C22 C21 H21 120.3
C21 C22 H22 119.8
C21 C22 C23 120.4(3)
C23 C22 H22 119.8
C18 C23 C22 121.3(3)
C18 C23 H23 119.4
C22 C23 H23 119.4
O25 C24 C10 118.9(2)
O25 C24 N26 124.1(2)
N26 C24 C10 116.9(2)
C24 N26 H26 116.6
C24 N26 C27 126.9(2)
C27 N26 H26 116.6
N26 C27 C28 109.3(3)
N26 C27 C29 109.9(3)
N26 C27 C30 105.6(3)
C28 C27 C29 109.4(3)
C28 C27 C30 113.1(4)
C30 C27 C29 109.4(4)
C27 C28 H28A 109.5
C27 C28 H28B 109.5
C27 C28 H28C 109.5
H28A C28 H28B 109.5
H28A C28 H28C 109.5
H28B C28 H28C 109.5
C27 C29 H29A 109.5
C27 C29 H29B 109.5
C27 C29 H29C 109.5
H29A C29 H29B 109.5
H29A C29 H29C 109.5
H29B C29 H29C 109.5
C27 C30 H30A 109.5
C27 C30 H30B 109.5
C27 C30 H30C 109.5
H30A C30 H30B 109.5
H30A C30 H30C 109.5
H30B C30 H30C 109.5

loop_
_geom_bond_atom_site_label_1
_geom_bond_atom_site_label_2
_geom_bond_distance
N1 C2 1.388(3)
N1 C5 1.472(3)
N1 C10 1.480(3)
C2 C3 1.472(4)
C2 O11 1.212(3)
C3 H3 0.9300
C3 C4 1.322(4)
C4 C5 1.509(3)
C4 C12 1.484(4)
C5 C6 1.551(4)
C5 C16 1.540(3)
C6 C7 1.507(4)
C6 O13 1.196(3)
C7 H7 0.9800
C7 C8 1.571(3)
C7 C14 1.508(4)
C8 H8 0.9800
C8 C9 1.548(3)
C8 C18 1.510(3)
C9 H9 0.9800
C9 C10 1.531(3)
C9 C16 1.562(3)
C10 H10 0.9800
C10 C24 1.511(3)
C12 H12A 0.9600
C12 H12B 0.9600
C12 H12C 0.9600
C14 C15 1.321(4)
C14 C17 1.496(4)
C15 H15 0.9300
C15 C16 1.495(4)
C16 H16 0.9800
C17 H17A 0.9600
C17 H17B 0.9600
C17 H17C 0.9600
C18 C19 1.383(4)
C18 C23 1.378(4)
C19 H19 0.9300
C19 C20 1.386(4)
C20 H20 0.9300
C20 C21 1.366(5)
C21 H21 0.9300
C21 C22 1.358(5)
C22 H22 0.9300
C22 C23 1.383(4)
C23 H23 0.9300
C24 O25 1.226(3)
C24 N26 1.313(3)
N26 H26 0.8600
N26 C27 1.463(3)
C27 C28 1.508(5)
C27 C29 1.528(5)
C27 C30 1.518(5)
C28 H28A 0.9600
C28 H28B 0.9600
C28 H28C 0.9600
C29 H29A 0.9600
C29 H29B 0.9600
C29 H29C 0.9600
C30 H30A 0.9600
C30 H30B 0.9600
C30 H30C 0.9600

loop_
_geom_torsion_atom_site_label_1
_geom_torsion_atom_site_label_2
_geom_torsion_atom_site_label_3
_geom_torsion_atom_site_label_4
_geom_torsion
N1 C2 C3 C4 -6.0(3)
N1 C5 C6 C7 -97.9(2)
N1 C5 C6 O13 80.2(3)
N1 C5 C16 C9 40.5(2)
N1 C5 C16 C15 157.6(2)
N1 C10 C24 O25 163.2(2)
N1 C10 C24 N26 -17.5(3)
C2 N1 C5 C4 -5.7(3)
C2 N1 C5 C6 -126.1(2)
C2 N1 C5 C16 120.3(2)
C2 N1 C10 C9 -145.5(2)
C2 N1 C10 C24 90.4(3)
C2 C3 C4 C5 2.4(3)
C2 C3 C4 C12 178.4(3)
C3 C4 C5 N1 1.9(3)
C3 C4 C5 C6 119.1(3)
C3 C4 C5 C16 -112.9(3)
C4 C5 C6 C7 148.0(2)
C4 C5 C6 O13 -33.9(3)
C4 C5 C16 C9 155.1(2)
C4 C5 C16 C15 -87.8(3)
C5 N1 C2 C3 7.1(3)
C5 N1 C2 O11 -172.2(3)
C5 N1 C10 C9 -14.0(2)
C5 N1 C10 C24 -138.0(2)
C5 C6 C7 C8 53.4(3)
C5 C6 C7 C14 -64.0(3)
C6 C5 C16 C9 -74.2(2)
C6 C5 C16 C15 43.0(3)
C6 C7 C8 C9 -57.7(3)
C6 C7 C8 C18 173.2(2)
C6 C7 C14 C15 57.7(3)
C6 C7 C14 C17 -123.0(3)
C7 C8 C9 C10 106.8(2)
C7 C8 C9 C16 -4.8(3)
C7 C8 C18 C19 -88.2(3)
C7 C8 C18 C23 89.7(3)
C7 C14 C15 C16 0.5(4)
C8 C7 C14 C15 -57.2(3)
C8 C7 C14 C17 122.1(3)
C8 C9 C10 N1 -77.2(2)
C8 C9 C10 C24 48.9(3)
C8 C9 C16 C5 69.3(2)
C8 C9 C16 C15 -48.2(3)
C8 C18 C19 C20 178.0(3)
C8 C18 C23 C22 -178.2(3)
C9 C8 C18 C19 147.0(2)
C9 C8 C18 C23 -35.1(4)
C9 C10 C24 O25 45.2(3)
C9 C10 C24 N26 -135.5(2)
C10 N1 C2 C3 138.9(2)
C10 N1 C2 O11 -40.5(4)
C10 N1 C5 C4 -143.6(2)
C10 N1 C5 C6 96.0(2)
C10 N1 C5 C16 -17.6(2)
C10 C9 C16 C5 -49.2(2)
C10 C9 C16 C15 -166.7(2)
C10 C24 N26 C27 -178.2(3)
O11 C2 C3 C4 173.3(3)
C12 C4 C5 N1 -174.5(2)
C12 C4 C5 C6 -57.3(3)
C12 C4 C5 C16 70.6(4)
O13 C6 C7 C8 -124.6(3)
O13 C6 C7 C14 118.0(3)
C14 C7 C8 C9 57.0(3)
C14 C7 C8 C18 -72.1(3)
C14 C15 C16 C5 -54.2(3)
C14 C15 C16 C9 54.2(3)
C16 C5 C6 C7 13.5(3)
C16 C5 C6 O13 -168.4(2)
C16 C9 C10 N1 39.5(2)
C16 C9 C10 C24 165.53(19)
C17 C14 C15 C16 -178.8(3)
C18 C8 C9 C10 -127.3(2)
C18 C8 C9 C16 121.1(2)
C18 C19 C20 C21 -0.3(5)
C19 C18 C23 C22 -0.2(5)
C19 C20 C21 C22 0.8(6)
C20 C21 C22 C23 -1.1(6)
C21 C22 C23 C18 0.8(6)
C23 C18 C19 C20 0.0(4)
C24 N26 C27 C28 -62.3(4)
C24 N26 C27 C29 57.8(4)
C24 N26 C27 C30 175.7(4)
O25 C24 N26 C27 1.0(5)
